data_4337442
loop_
_publ_author_name
'Yan, Zheng'
'Ni, Zhao-Ping'
'Guo, Fu-Sheng'
'Li, Jin-Yan'
'Chen, Yan-Chong'
'Liu, Jun-Liang'
'Lin, Wei-Quan'
'Aravena, Daniel'
'Ruiz, Eliseo'
'Tong, Ming-Liang'

_publ_section_title
;
 Spin-crossover behavior in two new supramolecular isomers.
;
_journal_issue 1
_journal_name_full 'Inorganic chemistry'
_journal_page_first 201
_journal_page_last 208
_journal_paper_doi 10.1021/ic402096s
_journal_volume 53
_journal_year 2014
_chemical_formula_sum 'C15 H12 Au Fe N7 O'
_chemical_formula_weight 559.13
_chemical_name_systematic
; 
 ? 
;
_space_group_IT_number 2
_symmetry_cell_setting triclinic
_symmetry_space_group_name_Hall '-P 1'
_symmetry_space_group_name_H-M 'P -1'
_atom_sites_solution_hydrogens geom
_atom_sites_solution_primary direct
_atom_sites_solution_secondary difmap
_audit_creation_method SHELXL-97
_cell_angle_alpha 104.535(13)
_cell_angle_beta 103.124(13)
_cell_angle_gamma 112.617(11)
_cell_formula_units_Z 2
_cell_length_a 9.616(5)
_cell_length_b 10.473(5)
_cell_length_c 10.906(6)
_cell_measurement_reflns_used 4049
_cell_measurement_temperature 350(2)
_cell_measurement_theta_max 55.14
_cell_measurement_theta_min 6.30
_cell_volume 914.8(8)
_computing_cell_refinement 'PROCESS-AUTO (Rigaku, 1998)'
_computing_data_collection 'PROCESS-AUTO (Rigaku, 1998)'
_computing_data_reduction 'PROCESS-AUTO (Rigaku, 1998)'
_computing_molecular_graphics 'Bruker SHELXTL'
_computing_publication_material 'Bruker SHELXTL'
_computing_structure_refinement 'SHELXL-97 (Sheldrick, 1997)'
_computing_structure_solution 'SHELXS-97 (Sheldrick, 1990)'
_diffrn_ambient_temperature 350(2)
_diffrn_measured_fraction_theta_full 0.979
_diffrn_measured_fraction_theta_max 0.979
_diffrn_measurement_device_type 'Rigaku R-AXIS SPIDE IP'
_diffrn_measurement_method 'phi and omega scans'
_diffrn_radiation_monochromator graphite
_diffrn_radiation_source 'fine-focus sealed tube'
_diffrn_radiation_type MoK\a
_diffrn_radiation_wavelength 0.71073
_diffrn_reflns_av_R_equivalents 0.0673
_diffrn_reflns_av_sigmaI/netI 0.1132
_diffrn_reflns_limit_h_max 11
_diffrn_reflns_limit_h_min -11
_diffrn_reflns_limit_k_max 12
_diffrn_reflns_limit_k_min -12
_diffrn_reflns_limit_l_max 13
_diffrn_reflns_limit_l_min -13
_diffrn_reflns_number 6519
_diffrn_reflns_theta_full 26.00
_diffrn_reflns_theta_max 26.00
_diffrn_reflns_theta_min 3.18
_exptl_absorpt_coefficient_mu 8.820
_exptl_absorpt_correction_T_max 0.6668
_exptl_absorpt_correction_T_min 0.4725
_exptl_absorpt_correction_type multi-scan
_exptl_absorpt_process_details '(ABSCOR; Higashi, 1995)'
_exptl_crystal_colour yellow
_exptl_crystal_density_diffrn 2.030
_exptl_crystal_density_method 'not measured'
_exptl_crystal_description prism
_exptl_crystal_F_000 528
_exptl_crystal_size_max 0.10
_exptl_crystal_size_mid 0.05
_exptl_crystal_size_min 0.05
_platon_squeeze_details
;
;
_refine_diff_density_max 1.909
_refine_diff_density_min -1.331
_refine_diff_density_rms 0.217
_refine_ls_extinction_method none
_refine_ls_goodness_of_fit_ref 0.966
_refine_ls_hydrogen_treatment constr
_refine_ls_matrix_type full
_refine_ls_number_parameters 221
_refine_ls_number_reflns 3512
_refine_ls_number_restraints 3
_refine_ls_restrained_S_all 0.966
_refine_ls_R_factor_all 0.1634
_refine_ls_R_factor_gt 0.0808
_refine_ls_shift/su_max 0.000
_refine_ls_shift/su_mean 0.000
_refine_ls_structure_factor_coef Fsqd
_refine_ls_weighting_details 'calc w=1/[\s^2^(Fo^2^)+(0.1224P)^2^+0.0000P] where P=(Fo^2^+2Fc^2^)/3'
_refine_ls_weighting_scheme calc
_refine_ls_wR_factor_gt 0.1902
_refine_ls_wR_factor_ref 0.2425
_reflns_number_gt 1584
_reflns_number_total 3512
_reflns_threshold_expression >2sigma(I)
_cod_data_source_file ic402096s_si_001.cif
_cod_data_source_block 2.H2O_350K
_cod_depositor_comments
;
The following automatic conversions were performed:

'_symmetry_cell_setting' value 'Triclinic' changed to 'triclinic'
according to
/usr/data/users/saulius/automatic-downloads/current/ACS/lib/dictionaries/cif_core.dic
dictionary named 'cif_core.dic' version 2.4.2 from
2011-04-26.

'_refine_ls_hydrogen_treatment' value 'CONSTR' changed
to 'constr' according to
/usr/data/users/saulius/automatic-downloads/current/ACS/lib/dictionaries/cif_core.dic
dictionary named 'cif_core.dic' version 2.4.2 from 2011-04-26.

Automatic conversion script
Id: cif_fix_values 2281 2013-09-26 08:29:07Z andrius 
;
_cod_original_sg_symbol_H-M P-1
_cod_database_code 4337442

loop_
_symmetry_equiv_pos_as_xyz
'x, y, z'
'-x, -y, -z'

loop_
_atom_site_label
_atom_site_type_symbol
_atom_site_fract_x
_atom_site_fract_y
_atom_site_fract_z
_atom_site_U_iso_or_equiv
_atom_site_adp_type
_atom_site_occupancy
_atom_site_symmetry_multiplicity
_atom_site_calc_flag
_atom_site_refinement_flags
_atom_site_disorder_assembly
_atom_site_disorder_group
Au1 Au 0.00398(11) 0.07704(7) 0.73267(10) 0.0995(5) Uani 1 1 d . . .
Fe1 Fe 0.0090(3) 0.5706(2) 0.7031(3) 0.0774(7) Uani 1 1 d . . .
N1 N -0.219(2) 0.5103(19) 0.751(2) 0.086(4) Uani 1 1 d . . .
N2 N -0.176(2) 0.4464(18) 0.5216(15) 0.088(4) Uani 1 1 d . A .
N3 N -0.1845(18) 0.4014(16) 0.3914(16) 0.077(4) Uani 1 1 d . . .
N4 N -0.255(2) 0.2918(14) 0.1304(15) 0.084(4) Uani 1 1 d . . .
N5 N -0.441(2) 0.314(2) 0.387(2) 0.105(6) Uani 1 1 d . A .
N6 N 0.018(2) 0.380(2) 0.7497(17) 0.095(5) Uani 1 1 d . . .
C15 C 0.002(3) -0.113(2) 0.721(2) 0.092(6) Uani 1 1 d U . .
C1 C -0.229(4) 0.548(3) 0.869(3) 0.118(8) Uani 1 1 d . . .
H1 H -0.1345 0.6041 0.9455 0.141 Uiso 1 1 calc R . .
C2 C -0.378(5) 0.506(3) 0.886(4) 0.121(9) Uani 1 1 d . . .
H2 H -0.3811 0.5327 0.9729 0.145 Uiso 1 1 calc R . .
C3 C -0.519(4) 0.428(3) 0.777(4) 0.126(10) Uani 1 1 d . A .
H3 H -0.6165 0.4072 0.7905 0.151 Uiso 1 1 calc R . .
C4 C -0.518(3) 0.382(3) 0.653(3) 0.116(8) Uani 1 1 d U . .
C5 C -0.357(3) 0.433(2) 0.643(3) 0.107(8) Uani 1 1 d . A .
C6 C -0.335(3) 0.389(2) 0.512(3) 0.092(6) Uani 1 1 d . . .
C7 C -0.340(3) 0.325(2) 0.318(2) 0.082(5) Uani 1 1 d . A .
C8 C -0.387(3) 0.2558(17) 0.170(2) 0.087(6) Uani 1 1 d . . .
C9 C -0.545(3) 0.177(2) 0.079(3) 0.107(7) Uani 1 1 d U A .
C10 C -0.569(4) 0.130(2) -0.053(4) 0.139(11) Uani 1 1 d . . .
H10 H -0.6731 0.0774 -0.1171 0.167 Uiso 1 1 calc R A .
C11 C -0.430(5) 0.160(3) -0.097(3) 0.136(11) Uani 1 1 d . A .
H11 H -0.4443 0.1253 -0.1884 0.163 Uiso 1 1 calc R . .
C12 C -0.274(4) 0.242(2) 0.005(3) 0.120(9) Uani 1 1 d . . .
H12 H -0.1841 0.2612 -0.0196 0.144 Uiso 1 1 calc R A .
C13 C -0.693(5) 0.132(4) 0.113(4) 0.110(9) Uani 0.59(2) 1 d PU A 1
H13A H -0.6794 0.0980 0.1865 0.166 Uiso 0.59(2) 1 calc PR A 1
H13B H -0.7836 0.0527 0.0346 0.166 Uiso 0.59(2) 1 calc PR A 1
H13C H -0.7135 0.2159 0.1388 0.166 Uiso 0.59(2) 1 calc PR A 1
H4 H -0.6135 0.3284 0.5758 0.132 Uiso 0.59(2) 1 d PR A 1
C13' C -0.654(7) 0.310(5) 0.550(7) 0.110(9) Uani 0.41(2) 1 d PU A 2
H13D H -0.7362 0.3243 0.5780 0.166 Uiso 0.41(2) 1 calc PR A 2
H13E H -0.6834 0.2058 0.5180 0.166 Uiso 0.41(2) 1 calc PR A 2
H13F H -0.6414 0.3469 0.4792 0.166 Uiso 0.41(2) 1 calc PR A 2
H4' H -0.6284 0.1580 0.1082 0.132 Uiso 0.41(2) 1 d PR A 2
C14 C 0.008(3) 0.274(2) 0.740(3) 0.118(9) Uani 1 1 d . . .
N7 N 0.007(2) -0.2204(15) 0.7237(19) 0.099(5) Uani 1 1 d U . .

loop_
_atom_site_aniso_label
_atom_site_aniso_U_11
_atom_site_aniso_U_22
_atom_site_aniso_U_33
_atom_site_aniso_U_23
_atom_site_aniso_U_13
_atom_site_aniso_U_12
Au1 0.0965(7) 0.0692(5) 0.1342(8) 0.0432(5) 0.0296(6) 0.0439(5)
Fe1 0.0856(18) 0.0649(14) 0.0906(18) 0.0338(13) 0.0346(15) 0.0395(13)
N1 0.100(13) 0.085(10) 0.100(12) 0.056(9) 0.052(12) 0.048(10)
N2 0.080(12) 0.103(11) 0.069(10) 0.018(8) 0.024(9) 0.042(10)
N3 0.063(10) 0.081(9) 0.078(10) 0.036(8) 0.010(8) 0.029(8)
N4 0.130(15) 0.057(7) 0.067(10) 0.017(7) 0.031(10) 0.051(9)
N5 0.047(9) 0.104(12) 0.120(15) 0.028(11) 0.014(11) 0.011(9)
N6 0.092(12) 0.104(11) 0.094(11) 0.037(9) 0.029(10) 0.053(10)
C15 0.101(15) 0.103(12) 0.082(12) 0.048(11) 0.008(11) 0.063(13)
C1 0.15(2) 0.128(18) 0.13(2) 0.069(16) 0.081(19) 0.094(18)
C2 0.15(3) 0.14(2) 0.15(2) 0.09(2) 0.10(2) 0.10(2)
C3 0.11(2) 0.14(2) 0.19(3) 0.08(2) 0.12(2) 0.077(19)
C4 0.073(13) 0.137(19) 0.143(19) 0.040(15) 0.057(13) 0.051(14)
C5 0.13(2) 0.063(11) 0.133(19) 0.036(12) 0.085(19) 0.032(13)
C6 0.085(15) 0.070(11) 0.127(18) 0.054(12) 0.029(15) 0.037(11)
C7 0.084(15) 0.093(12) 0.076(12) 0.033(10) 0.024(12) 0.050(12)
C8 0.102(16) 0.046(8) 0.118(16) 0.039(10) 0.030(15) 0.039(10)
C9 0.085(17) 0.049(10) 0.15(2) 0.029(12) 0.008(16) 0.024(11)
C10 0.16(3) 0.058(12) 0.16(3) 0.037(16) 0.00(2) 0.044(16)
C11 0.21(4) 0.087(16) 0.088(17) 0.024(14) 0.02(2) 0.07(2)
C12 0.19(3) 0.066(11) 0.12(2) 0.025(13) 0.05(2) 0.079(16)
C13 0.097(17) 0.072(16) 0.16(3) 0.054(17) 0.026(13) 0.046(15)
C13' 0.097(17) 0.072(16) 0.16(3) 0.054(17) 0.026(13) 0.046(15)
C14 0.18(2) 0.068(11) 0.17(2) 0.058(14) 0.11(2) 0.082(14)
N7 0.112(13) 0.058(8) 0.125(13) 0.026(8) 0.033(11) 0.048(9)

loop_
_atom_type_symbol
_atom_type_description
_atom_type_scat_dispersion_real
_atom_type_scat_dispersion_imag
_atom_type_scat_source
C C 0.0033 0.0016 'International Tables Vol C Tables 4.2.6.8 and 6.1.1.4'
H H 0.0000 0.0000 'International Tables Vol C Tables 4.2.6.8 and 6.1.1.4'
N N 0.0061 0.0033 'International Tables Vol C Tables 4.2.6.8 and 6.1.1.4'
O O 0.0106 0.0060 'International Tables Vol C Tables 4.2.6.8 and 6.1.1.4'
Fe Fe 0.3463 0.8444 'International Tables Vol C Tables 4.2.6.8 and 6.1.1.4'
Au Au -2.0133 8.8022 'International Tables Vol C Tables 4.2.6.8 and 6.1.1.4'

loop_
_geom_angle_atom_site_label_1
_geom_angle_atom_site_label_2
_geom_angle_atom_site_label_3
_geom_angle
_geom_angle_site_symmetry_1
_geom_angle_site_symmetry_3
C15 Au1 C14 178.3(8) . .
N2 Fe1 N3 91.9(6) . 2_566
N2 Fe1 N7 97.0(7) . 1_565
N3 Fe1 N7 97.2(6) 2_566 1_565
N2 Fe1 N6 96.0(7) . .
N3 Fe1 N6 95.0(6) 2_566 .
N7 Fe1 N6 161.9(6) 1_565 .
N2 Fe1 N4 164.6(6) . 2_566
N3 Fe1 N4 72.6(6) 2_566 2_566
N7 Fe1 N4 85.9(6) 1_565 2_566
N6 Fe1 N4 85.0(6) . 2_566
N2 Fe1 N1 74.2(7) . .
N3 Fe1 N1 166.1(7) 2_566 .
N7 Fe1 N1 84.3(6) 1_565 .
N6 Fe1 N1 87.0(6) . .
N4 Fe1 N1 121.2(7) 2_566 .
C1 N1 C5 117.8(19) . .
C1 N1 Fe1 126.9(18) . .
C5 N1 Fe1 115.2(12) . .
N3 N2 C6 104.2(16) . .
N3 N2 Fe1 133.9(12) . .
C6 N2 Fe1 121.9(14) . .
C7 N3 N2 105.3(14) . .
C7 N3 Fe1 120.6(13) . 2_566
N2 N3 Fe1 134.2(12) . 2_566
C12 N4 C8 120(2) . .
C12 N4 Fe1 122.7(19) . 2_566
C8 N4 Fe1 117.0(12) . 2_566
C6 N5 C7 100.1(17) . .
C14 N6 Fe1 163(2) . .
N7 C15 Au1 174.9(19) . .
N1 C1 C2 122(3) . .
N1 C1 H1 119.2 . .
C2 C1 H1 119.2 . .
C3 C2 C1 121(2) . .
C3 C2 H2 119.4 . .
C1 C2 H2 119.4 . .
C4 C3 C2 120(2) . .
C4 C3 H3 119.9 . .
C2 C3 H3 119.9 . .
C13' C4 C3 119(3) . .
C13' C4 C5 125(4) . .
C3 C4 C5 116(3) . .
C13' C4 H4 3.0 . .
C3 C4 H4 122.4 . .
C5 C4 H4 121.7 . .
N1 C5 C4 123(2) . .
N1 C5 C6 114(2) . .
C4 C5 C6 122(3) . .
N5 C6 N2 114.4(19) . .
N5 C6 C5 131(2) . .
N2 C6 C5 114(2) . .
N5 C6 C7 40.5(11) . .
N2 C6 C7 73.9(13) . .
C5 C6 C7 171(2) . .
N3 C7 N5 116.1(17) . .
N3 C7 C8 117.6(18) . .
N5 C7 C8 126(2) . .
N3 C7 C6 76.6(13) . .
N5 C7 C6 39.4(11) . .
C8 C7 C6 165.6(19) . .
N4 C8 C9 123(2) . .
N4 C8 C7 112.1(19) . .
C9 C8 C7 124(2) . .
C10 C9 C8 117(3) . .
C10 C9 C13 116(3) . .
C8 C9 C13 127(3) . .
C10 C9 H4' 121.4 . .
C8 C9 H4' 121.3 . .
C13 C9 H4' 6.2 . .
C9 C10 C11 120(3) . .
C9 C10 H10 120.0 . .
C11 C10 H10 120.0 . .
C12 C11 C10 117(3) . .
C12 C11 H11 121.3 . .
C10 C11 H11 121.3 . .
N4 C12 C11 121(3) . .
N4 C12 H12 119.4 . .
C11 C12 H12 119.4 . .
C9 C13 H13A 109.5 . .
C9 C13 H13B 109.5 . .
H13A C13 H13B 109.5 . .
C9 C13 H13C 109.5 . .
H13A C13 H13C 109.5 . .
H13B C13 H13C 109.5 . .
C9 C13 H4' 9.4 . .
H13A C13 H4' 105.5 . .
H13B C13 H4' 118.8 . .
H13C C13 H4' 103.7 . .
C4 C13' H4 8.0 . .
C4 C13' H13D 109.5 . .
H4 C13' H13D 117.4 . .
C4 C13' H13E 109.5 . .
H4 C13' H13E 105.5 . .
H13D C13' H13E 109.5 . .
C4 C13' H13F 109.5 . .
H4 C13' H13F 105.2 . .
H13D C13' H13F 109.5 . .
H13E C13' H13F 109.5 . .
N6 C14 Au1 176(3) . .
C15 N7 Fe1 173.1(18) . 1_545

loop_
_geom_bond_atom_site_label_1
_geom_bond_atom_site_label_2
_geom_bond_distance
_geom_bond_site_symmetry_2
Au1 C15 1.95(2) .
Au1 C14 2.025(19) .
Fe1 N2 2.026(16) .
Fe1 N3 2.135(15) 2_566
Fe1 N7 2.151(14) 1_565
Fe1 N6 2.21(2) .
Fe1 N4 2.254(18) 2_566
Fe1 N1 2.260(16) .
N1 C1 1.29(3) .
N1 C5 1.34(3) .
N2 N3 1.351(19) .
N2 C6 1.38(3) .
N3 C7 1.32(2) .
N3 Fe1 2.135(15) 2_566
N4 C12 1.27(3) .
N4 C8 1.38(2) .
N4 Fe1 2.254(17) 2_566
N5 C6 1.32(3) .
N5 C7 1.34(2) .
N6 C14 1.06(2) .
C15 N7 1.15(2) .
C1 C2 1.40(4) .
C1 H1 0.9300 .
C2 C3 1.35(3) .
C2 H2 0.9300 .
C3 C4 1.32(3) .
C3 H3 0.9300 .
C4 C13' 1.30(6) .
C4 C5 1.47(3) .
C4 H4 0.9403 .
C5 C6 1.47(3) .
C6 C7 2.04(3) .
C7 C8 1.47(3) .
C8 C9 1.38(3) .
C9 C10 1.33(4) .
C9 C13 1.48(4) .
C9 H4' 0.8993 .
C10 C11 1.46(4) .
C10 H10 0.9300 .
C11 C12 1.41(4) .
C11 H11 0.9300 .
C12 H12 0.9300 .
C13 H13A 0.9600 .
C13 H13B 0.9600 .
C13 H13C 0.9600 .
C13 H4' 0.5984 .
C13' H4 0.3599 .
C13' H13D 0.9600 .
C13' H13E 0.9600 .
C13' H13F 0.9600 .
N7 Fe1 2.151(14) 1_545

loop_
_geom_torsion_atom_site_label_1
_geom_torsion_atom_site_label_2
_geom_torsion_atom_site_label_3
_geom_torsion_atom_site_label_4
_geom_torsion
_geom_torsion_site_symmetry_1
_geom_torsion_site_symmetry_4
N2 Fe1 N1 C1 -179.8(18) . .
N3 Fe1 N1 C1 -178.1(18) 2_566 .
N7 Fe1 N1 C1 -80.9(17) 1_565 .
N6 Fe1 N1 C1 83.2(17) . .
N4 Fe1 N1 C1 0.8(18) 2_566 .
N2 Fe1 N1 C5 -3.1(14) . .
N3 Fe1 N1 C5 -1(3) 2_566 .
N7 Fe1 N1 C5 95.8(15) 1_565 .
N6 Fe1 N1 C5 -100.2(15) . .
N4 Fe1 N1 C5 177.5(13) 2_566 .
N3 Fe1 N2 N3 -1.1(19) 2_566 .
N7 Fe1 N2 N3 96.4(17) 1_565 .
N6 Fe1 N2 N3 -96.3(17) . .
N4 Fe1 N2 N3 -3(4) 2_566 .
N1 Fe1 N2 N3 178.5(18) . .
N3 Fe1 N2 C6 -179.8(15) 2_566 .
N7 Fe1 N2 C6 -82.3(15) 1_565 .
N6 Fe1 N2 C6 85.0(15) . .
N4 Fe1 N2 C6 177.9(16) 2_566 .
N1 Fe1 N2 C6 -0.2(14) . .
C6 N2 N3 C7 -0.1(18) . .
Fe1 N2 N3 C7 -179.0(15) . .
C6 N2 N3 Fe1 -179.6(12) . 2_566
Fe1 N2 N3 Fe1 2(3) . 2_566
N2 Fe1 N6 C14 28(7) . .
N3 Fe1 N6 C14 -64(7) 2_566 .
N7 Fe1 N6 C14 163(7) 1_565 .
N4 Fe1 N6 C14 -137(7) 2_566 .
N1 Fe1 N6 C14 102(7) . .
C14 Au1 C15 N7 130(35) . .
C5 N1 C1 C2 2(3) . .
Fe1 N1 C1 C2 178.5(16) . .
N1 C1 C2 C3 -2(4) . .
C1 C2 C3 C4 4(4) . .
C2 C3 C4 C13' -179(3) . .
C2 C3 C4 C5 -5(4) . .
C1 N1 C5 C4 -4(3) . .
Fe1 N1 C5 C4 179.4(17) . .
C1 N1 C5 C6 -177.4(17) . .
Fe1 N1 C5 C6 6(2) . .
C13' C4 C5 N1 179(3) . .
C3 C4 C5 N1 5(4) . .
C13' C4 C5 C6 -8(4) . .
C3 C4 C5 C6 179(2) . .
C7 N5 C6 N2 1(2) . .
C7 N5 C6 C5 175.2(19) . .
N3 N2 C6 N5 0(2) . .
Fe1 N2 C6 N5 178.6(15) . .
N3 N2 C6 C5 -175.9(16) . .
Fe1 N2 C6 C5 3(2) . .
N3 N2 C6 C7 0.1(12) . .
Fe1 N2 C6 C7 179.1(14) . .
N1 C5 C6 N5 180(2) . .
C4 C5 C6 N5 6(3) . .
N1 C5 C6 N2 -6(2) . .
C4 C5 C6 N2 -180(2) . .
N1 C5 C6 C7 -160(9) . .
C4 C5 C6 C7 26(10) . .
N2 N3 C7 N5 1(2) . .
Fe1 N3 C7 N5 -179.8(13) 2_566 .
N2 N3 C7 C8 -177.7(15) . .
Fe1 N3 C7 C8 2(2) 2_566 .
N2 N3 C7 C6 0.1(12) . .
Fe1 N3 C7 C6 179.6(11) 2_566 .
C6 N5 C7 N3 -1(2) . .
C6 N5 C7 C8 177.3(18) . .
N5 C6 C7 N3 179(2) . .
N2 C6 C7 N3 -0.1(12) . .
C5 C6 C7 N3 155(9) . .
N2 C6 C7 N5 -179(2) . .
C5 C6 C7 N5 -24(9) . .
N5 C6 C7 C8 -9(6) . .
N2 C6 C7 C8 172(6) . .
C5 C6 C7 C8 -33(13) . .
C12 N4 C8 C9 -5(2) . .
Fe1 N4 C8 C9 177.5(12) 2_566 .
C12 N4 C8 C7 -179.3(16) . .
Fe1 N4 C8 C7 3.7(16) 2_566 .
N3 C7 C8 N4 -4(2) . .
N5 C7 C8 N4 178.2(18) . .
C6 C7 C8 N4 -175(5) . .
N3 C7 C8 C9 -177.5(16) . .
N5 C7 C8 C9 4(3) . .
C6 C7 C8 C9 11(7) . .
N4 C8 C9 C10 2(3) . .
C7 C8 C9 C10 175.5(18) . .
N4 C8 C9 C13 179.2(19) . .
C7 C8 C9 C13 -8(3) . .
C8 C9 C10 C11 1(3) . .
C13 C9 C10 C11 -176(2) . .
C9 C10 C11 C12 -2(3) . .
C8 N4 C12 C11 5(3) . .
Fe1 N4 C12 C11 -178.4(15) 2_566 .
C10 C11 C12 N4 -1(3) . .
Fe1 N6 C14 Au1 141(29) . .
C15 Au1 C14 N6 -104(45) . .
Au1 C15 N7 Fe1 -162(12) . 1_545

loop_
_platon_squeeze_void_nr
_platon_squeeze_void_average_x
_platon_squeeze_void_average_y
_platon_squeeze_void_average_z
_platon_squeeze_void_volume
_platon_squeeze_void_count_electrons
_platon_squeeze_void_content
1 0.500 0.500 0.500 101 20 ' '
